data_2021634
loop_
_publ_author_name
'Short, Melanie A.'
'Sommer, Roger D.'
'Falzone, Alec J.'
'Huang, Tao'
'Weare, Walter W.'
'Roizen, Jennifer L.'

_publ_section_title
;
 A five-coordinate iron(III) porphyrin complex including a neutral axial
 pyridine <i>N</i>-oxide ligand
;
_journal_coeditor_code FN3305
_journal_issue 6
_journal_name_full 'Acta Crystallographica Section C'
_journal_page_first
;
;
_journal_paper_doi 10.1107/S2053229619005849
_journal_volume 75
_journal_year 2019
_chemical_formula_iupac '[Fe (C44 H28 N4) (C5 H5 N O)] [Sb F6], 2C H2 Cl2'
_chemical_formula_moiety 'C49 H33 Fe N5 O +, F6 Sb -, 2(C H2 Cl2)'
_chemical_formula_sum 'C51 H37 Cl4 F6 Fe N5 O Sb'
_chemical_formula_weight 1169.25
_chemical_name_common '[Fe(TPP)pyrNO]SbF6'
_chemical_name_systematic
;(Pyridine <i>N</i>-oxide-\k<i>O</i>)(5,10,15,20-tetraphenylporphinato-\k^4^<i>N</i>,<i>N</i>',<i>N</i>'',<i>N</i>''')iron(III)
hexafluoroantimonate(V) dichloromethane disolvate
;
_space_group_crystal_system triclinic
_space_group_IT_number 2
_space_group_name_Hall '-P 1'
_space_group_name_H-M_alt 'P -1'
_symmetry_space_group_name_Hall '-P 1'
_symmetry_space_group_name_H-M 'P -1'
_atom_sites_solution_hydrogens geom
_cell_angle_alpha 97.8276(13)
_cell_angle_beta 105.1730(13)
_cell_angle_gamma 90.3499(13)
_cell_formula_units_Z 4
_cell_length_a 15.3886(4)
_cell_length_b 15.9246(4)
_cell_length_c 20.2111(5)
_cell_measurement_reflns_used 599
_cell_measurement_temperature 100.(2)
_cell_measurement_theta_max 29.9433
_cell_measurement_theta_min 2.4090
_cell_volume 4731.2(2)
_computing_cell_refinement
;
APEX3 (Bruker, 2015)
;
_computing_data_collection
;
APEX3 (Bruker, 2015)
;
_computing_data_reduction
;
SAINT (Bruker, 2015)
;
_computing_molecular_graphics
;
OLEX2 (Dolomanov <i>et al.</i>, 2009)
;
_computing_publication_material
;
SHELXL2013 (Sheldrick, 2015)
;
_computing_structure_refinement
;
SHELXL2013 (Sheldrick, 2015)
;
_computing_structure_solution
;
SHELXS97 (Sheldrick, 2008)
;
_diffrn_ambient_temperature 100.(2)
_diffrn_detector_area_resol_mean 8.3333
_diffrn_measured_fraction_theta_full 1.000
_diffrn_measured_fraction_theta_max 1.000
_diffrn_measurement_device_type 'Bruker--Nonius X8 Kappa APEXII'
_diffrn_measurement_method 'phi and omega scans'
_diffrn_radiation_monochromator graphite
_diffrn_radiation_type MoK\a
_diffrn_radiation_wavelength 0.71073
_diffrn_reflns_av_R_equivalents 0.0450
_diffrn_reflns_av_unetI/netI 0.0324
_diffrn_reflns_limit_h_max 22
_diffrn_reflns_limit_h_min -22
_diffrn_reflns_limit_k_max 23
_diffrn_reflns_limit_k_min -23
_diffrn_reflns_limit_l_max 30
_diffrn_reflns_limit_l_min -30
_diffrn_reflns_number 245803
_diffrn_reflns_theta_full 32.03
_diffrn_reflns_theta_max 32.03
_diffrn_reflns_theta_min 1.05
_diffrn_source 'fine-focus sealed tube'
_exptl_absorpt_coefficient_mu 1.173
_exptl_absorpt_correction_T_max 0.89
_exptl_absorpt_correction_T_min 0.74
_exptl_absorpt_correction_type multi-scan
_exptl_absorpt_process_details
;
(SADABS; Krause <i>et al.</i>, 2015)
;
_exptl_crystal_colour purple
_exptl_crystal_density_diffrn 1.642
_exptl_crystal_density_method 'not measured'
_exptl_crystal_description tablet
_exptl_crystal_F_000 2340
_exptl_crystal_size_max 0.290
_exptl_crystal_size_mid 0.131
_exptl_crystal_size_min 0.104
_refine_diff_density_max 1.836
_refine_diff_density_min -1.714
_refine_ls_extinction_method none
_refine_ls_goodness_of_fit_ref 1.028
_refine_ls_hydrogen_treatment constr
_refine_ls_matrix_type full
_refine_ls_number_parameters 1352
_refine_ls_number_reflns 32919
_refine_ls_number_restraints 216
_refine_ls_restrained_S_all 1.027
_refine_ls_R_factor_all 0.0550
_refine_ls_R_factor_gt 0.0361
_refine_ls_shift/su_max 0.002
_refine_ls_shift/su_mean 0.000
_refine_ls_structure_factor_coef Fsqd
_refine_ls_weighting_details 'w=1/[\s^2^(Fo^2^)+(0.0400P)^2^+5.1106P] where P=(Fo^2^+2Fc^2^)/3'
_refine_ls_weighting_scheme calc
_refine_ls_wR_factor_gt 0.0829
_refine_ls_wR_factor_ref 0.0915
_reflns_number_gt 25859
_reflns_number_total 32919
_reflns_threshold_expression 'I > 2\s(I)'
_cod_data_source_file fn3305sup1.cif
_cod_data_source_block I
_cod_database_code 2021634

loop_
_space_group_symop_operation_xyz
'x, y, z'
'-x, -y, -z'

loop_
_atom_site_type_symbol
_atom_site_label
_atom_site_fract_x
_atom_site_fract_y
_atom_site_fract_z
_atom_site_U_iso_or_equiv
_atom_site_adp_type
_atom_site_calc_flag
_atom_site_occupancy
_atom_site_disorder_assembly
_atom_site_disorder_group
Fe Fe1 0.14447(2) 0.54587(2) 0.12731(2) 0.01053(5) Uani d 1.0 . .
O O1 0.20076(9) 0.64605(9) 0.19130(7) 0.0173(3) Uani d 1.0 . .
N N1 0.25348(10) 0.50086(10) 0.09712(8) 0.0120(3) Uani d 1.0 . .
N N2 0.16283(10) 0.45821(10) 0.19334(8) 0.0114(3) Uani d 1.0 . .
N N3 0.01880(10) 0.56064(9) 0.13966(8) 0.0108(3) Uani d 1.0 . .
N N4 0.10252(10) 0.59030(9) 0.03486(8) 0.0111(3) Uani d 1.0 . .
C C1 0.28576(12) 0.52658(11) 0.04502(9) 0.0128(3) Uani d 1.0 . .
C C2 0.37914(13) 0.50714(13) 0.05581(10) 0.0167(4) Uani d 1.0 . .
H H2 0.4173 0.5193 0.0279 0.02 Uiso calc 1.0 . .
C C3 0.40268(13) 0.46811(13) 0.11331(11) 0.0174(4) Uani d 1.0 . .
H H3 0.4606 0.4488 0.1336 0.021 Uiso calc 1.0 . .
C C4 0.32363(12) 0.46145(11) 0.13770(10) 0.0135(3) Uani d 1.0 . .
C C5 0.31642(12) 0.41601(11) 0.19060(9) 0.0129(3) Uani d 1.0 . .
C C6 0.23711(12) 0.40961(11) 0.21163(9) 0.0129(3) Uani d 1.0 . .
C C7 0.22287(13) 0.35328(12) 0.25775(10) 0.0156(3) Uani d 1.0 . .
H H7 0.2628 0.3121 0.2765 0.019 Uiso calc 1.0 . .
C C8 0.14158(13) 0.36997(12) 0.26957(10) 0.0150(3) Uani d 1.0 . .
H H8 0.1137 0.3423 0.2979 0.018 Uiso calc 1.0 . .
C C9 0.10517(12) 0.43721(11) 0.23136(9) 0.0119(3) Uani d 1.0 . .
C C10 0.02623(12) 0.47788(11) 0.23583(9) 0.0117(3) Uani d 1.0 . .
C C11 -0.01136(12) 0.53898(11) 0.19416(9) 0.0120(3) Uani d 1.0 . .
C C12 -0.08764(13) 0.58707(12) 0.20054(10) 0.0147(3) Uani d 1.0 . .
H H12 -0.1201 0.5847 0.2343 0.018 Uiso calc 1.0 . .
C C13 -0.10507(13) 0.63666(12) 0.14942(10) 0.0147(3) Uani d 1.0 . .
H H13 -0.1517 0.6758 0.141 0.018 Uiso calc 1.0 . .
C C14 -0.03997(12) 0.61906(11) 0.11049(9) 0.0116(3) Uani d 1.0 . .
C C15 -0.03854(12) 0.65311(11) 0.05058(9) 0.0119(3) Uani d 1.0 . .
C C16 0.02504(12) 0.63288(11) 0.01282(9) 0.0115(3) Uani d 1.0 . .
C C17 0.01863(13) 0.65545(12) -0.05472(9) 0.0140(3) Uani d 1.0 . .
H H17 -0.029 0.684 -0.0816 0.017 Uiso calc 1.0 . .
C C18 0.09350(13) 0.62817(12) -0.07274(9) 0.0135(3) Uani d 1.0 . .
H H18 0.1077 0.6333 -0.115 0.016 Uiso calc 1.0 . .
C C19 0.14754(12) 0.59006(11) -0.01608(9) 0.0117(3) Uani d 1.0 . .
C C20 0.23503(12) 0.56313(11) -0.01118(9) 0.0119(3) Uani d 1.0 . .
C C21 0.39566(12) 0.37116(12) 0.22703(10) 0.0143(3) Uani d 1.0 . .
C C22 0.43710(13) 0.30942(12) 0.19115(10) 0.0169(4) Uani d 1.0 . .
H H22 0.4153 0.2961 0.1423 0.02 Uiso calc 1.0 . .
C C23 0.51002(13) 0.26723(13) 0.22639(11) 0.0195(4) Uani d 1.0 . .
H H23 0.5377 0.2254 0.2015 0.023 Uiso calc 1.0 . .
C C24 0.54212(14) 0.28617(14) 0.29759(12) 0.0229(4) Uani d 1.0 . .
H H24 0.5922 0.2577 0.3215 0.027 Uiso calc 1.0 . .
C C25 0.50127(15) 0.34675(15) 0.33411(11) 0.0239(4) Uani d 1.0 . .
H H25 0.5229 0.3592 0.3831 0.029 Uiso calc 1.0 . .
C C26 0.42853(14) 0.38923(13) 0.29893(10) 0.0195(4) Uani d 1.0 . .
H H26 0.401 0.4309 0.3241 0.023 Uiso calc 1.0 . .
C C27 -0.01768(12) 0.45632(12) 0.28938(9) 0.0133(3) Uani d 1.0 . .
C C28 0.03329(14) 0.46352(13) 0.35845(10) 0.0185(4) Uani d 1.0 . .
H H28 0.0944 0.4837 0.3708 0.022 Uiso calc 1.0 . .
C C29 -0.00507(16) 0.44125(15) 0.40941(11) 0.0239(4) Uani d 1.0 . .
H H29 0.0301 0.4458 0.4561 0.029 Uiso calc 1.0 . .
C C30 -0.09458(16) 0.41247(15) 0.39175(12) 0.0251(4) Uani d 1.0 . .
H H30 -0.1207 0.3972 0.4264 0.03 Uiso calc 1.0 . .
C C31 -0.14590(15) 0.40593(14) 0.32364(12) 0.0224(4) Uani d 1.0 . .
H H31 -0.2073 0.3866 0.3117 0.027 Uiso calc 1.0 . .
C C32 -0.10775(13) 0.42762(12) 0.27244(10) 0.0163(3) Uani d 1.0 . .
H H32 -0.1433 0.4228 0.2258 0.02 Uiso calc 1.0 . .
C C33 -0.10731(12) 0.71463(12) 0.02448(9) 0.0133(3) Uani d 1.0 . .
C C34 -0.19943(13) 0.69224(13) 0.00593(10) 0.0175(4) Uani d 1.0 . .
H H34 -0.2192 0.637 0.0101 0.021 Uiso calc 1.0 . .
C C35 -0.26196(15) 0.75071(16) -0.01862(11) 0.0250(4) Uani d 1.0 . .
H H35 -0.3245 0.7352 -0.031 0.03 Uiso calc 1.0 . .
C C36 -0.23441(17) 0.83121(16) -0.02521(12) 0.0303(5) Uani d 1.0 . .
H H36 -0.2778 0.8707 -0.0422 0.036 Uiso calc 1.0 . .
C C37 -0.14311(17) 0.85423(14) -0.00698(12) 0.0274(5) Uani d 1.0 . .
H H37 -0.1239 0.9095 -0.0113 0.033 Uiso calc 1.0 . .
C C38 -0.07960(15) 0.79592(13) 0.01776(11) 0.0193(4) Uani d 1.0 . .
H H38 -0.0172 0.8117 0.0301 0.023 Uiso calc 1.0 . .
C C39 0.27662(12) 0.57359(12) -0.06859(9) 0.0132(3) Uani d 1.0 . .
C C40 0.28561(13) 0.65322(13) -0.08831(10) 0.0171(4) Uani d 1.0 . .
H H40 0.2657 0.7019 -0.0646 0.021 Uiso calc 1.0 . .
C C41 0.32380(14) 0.66146(14) -0.14278(11) 0.0210(4) Uani d 1.0 . .
H H41 0.3298 0.7158 -0.156 0.025 Uiso calc 1.0 . .
C C42 0.35294(14) 0.59092(15) -0.17765(10) 0.0218(4) Uani d 1.0 . .
H H42 0.3784 0.5967 -0.2149 0.026 Uiso calc 1.0 . .
C C43 0.34485(14) 0.51177(14) -0.15799(11) 0.0205(4) Uani d 1.0 . .
H H43 0.3654 0.4633 -0.1815 0.025 Uiso calc 1.0 . .
C C44 0.30669(13) 0.50314(13) -0.10385(10) 0.0171(4) Uani d 1.0 . .
H H44 0.3011 0.4487 -0.0908 0.02 Uiso calc 1.0 . .
N N5 0.28886(16) 0.65775(15) 0.21558(12) 0.0145(5) Uani d 0.656(2) A 1
C C45 0.3326(2) 0.7004(2) 0.18039(17) 0.0223(6) Uani d 0.656(2) A 1
H H45 0.3007 0.7202 0.1389 0.027 Uiso calc 0.656(2) A 1
C C46 0.4226(7) 0.7148(7) 0.2048(5) 0.033(2) Uani d 0.656(2) A 1
H H46 0.4541 0.7446 0.1798 0.04 Uiso calc 0.656(2) A 1
C C47 0.4698(3) 0.6870(3) 0.2654(2) 0.0347(9) Uani d 0.656(2) A 1
H H47 0.5331 0.6974 0.2825 0.042 Uiso calc 0.656(2) A 1
C C48 0.4217(8) 0.6431(7) 0.3009(5) 0.0304(18) Uani d 0.656(2) A 1
H H48 0.4522 0.6231 0.3427 0.036 Uiso calc 0.656(2) A 1
C C49 0.3310(2) 0.6293(2) 0.27512(16) 0.0204(6) Uani d 0.656(2) A 1
H H49 0.2976 0.5999 0.2989 0.024 Uiso calc 0.656(2) A 1
N N5A 0.1576(3) 0.7005(3) 0.2227(2) 0.0174(10) Uani d 0.344(2) A 2
C C45A 0.1470(4) 0.6852(4) 0.2841(3) 0.0215(12) Uani d 0.344(2) A 2
H H45A 0.172 0.6369 0.3037 0.026 Uiso calc 0.344(2) A 2
C C46A 0.1001(13) 0.7400(11) 0.3175(9) 0.030(3) Uani d 0.344(2) A 2
H H46A 0.0925 0.7302 0.3611 0.036 Uiso calc 0.344(2) A 2
C C47A 0.0634(6) 0.8096(5) 0.2889(5) 0.0341(17) Uani d 0.344(2) A 2
H H47A 0.031 0.8482 0.3125 0.041 Uiso calc 0.344(2) A 2
C C48A 0.0743(13) 0.8226(14) 0.2251(10) 0.027(3) Uani d 0.344(2) A 2
H H48A 0.0471 0.8689 0.2036 0.032 Uiso calc 0.344(2) A 2
C C49A 0.1246(4) 0.7684(4) 0.1932(3) 0.0229(12) Uani d 0.344(2) A 2
H H49A 0.136 0.7787 0.151 0.028 Uiso calc 0.344(2) A 2
Fe Fe2 0.36887(2) 0.94235(2) 0.36766(2) 0.01085(5) Uani d 1.0 . .
O O2 0.31231(9) 0.83656(9) 0.31153(7) 0.0160(3) Uani d 1.0 . .
N N6 0.25745(10) 0.99029(9) 0.39178(8) 0.0115(3) Uani d 1.0 . .
N N7 0.40754(10) 0.90661(9) 0.46378(8) 0.0114(3) Uani d 1.0 . .
N N8 0.49619(10) 0.92528(10) 0.36052(8) 0.0122(3) Uani d 1.0 . .
N N9 0.35264(10) 1.02137(10) 0.29459(8) 0.0125(3) Uani d 1.0 . .
C C50 0.18829(12) 1.02438(11) 0.34623(9) 0.0130(3) Uani d 1.0 . .
C C51 0.10704(13) 1.01934(12) 0.36788(10) 0.0157(3) Uani d 1.0 . .
H H51 0.0494 1.0365 0.3445 0.019 Uiso calc 1.0 . .
C C52 0.12778(13) 0.98541(12) 0.42807(10) 0.0156(3) Uani d 1.0 . .
H H52 0.0875 0.975 0.4548 0.019 Uiso calc 1.0 . .
C C53 0.22175(12) 0.96828(11) 0.44352(9) 0.0121(3) Uani d 1.0 . .
C C54 0.26997(12) 0.93543(11) 0.50272(9) 0.0119(3) Uani d 1.0 . .
C C55 0.35871(12) 0.91063(11) 0.51260(9) 0.0123(3) Uani d 1.0 . .
C C56 0.41090(13) 0.87939(12) 0.57355(9) 0.0147(3) Uani d 1.0 . .
H H56 0.3937 0.8778 0.6152 0.018 Uiso calc 1.0 . .
C C57 0.48908(13) 0.85263(12) 0.56073(9) 0.0144(3) Uani d 1.0 . .
H H57 0.5367 0.8284 0.5915 0.017 Uiso calc 1.0 . .
C C58 0.48610(12) 0.86784(11) 0.49162(9) 0.0122(3) Uani d 1.0 . .
C C59 0.55259(12) 0.84444(11) 0.45782(9) 0.0125(3) Uani d 1.0 . .
C C60 0.55591(12) 0.87117(11) 0.39542(9) 0.0129(3) Uani d 1.0 . .
C C61 0.62516(13) 0.85209(12) 0.36079(10) 0.0165(3) Uani d 1.0 . .
H H61 0.6726 0.8146 0.3731 0.02 Uiso calc 1.0 . .
C C62 0.61028(13) 0.89772(12) 0.30694(10) 0.0164(3) Uani d 1.0 . .
H H62 0.646 0.8988 0.2752 0.02 Uiso calc 1.0 . .
C C63 0.53063(12) 0.94378(12) 0.30706(9) 0.0133(3) Uani d 1.0 . .
C C64 0.49456(12) 0.99949(12) 0.26025(9) 0.0137(3) Uani d 1.0 . .
C C65 0.41205(12) 1.03719(12) 0.25631(9) 0.0142(3) Uani d 1.0 . .
C C66 0.37398(13) 1.09449(13) 0.20881(10) 0.0184(4) Uani d 1.0 . .
H H66 0.402 1.1167 0.1778 0.022 Uiso calc 1.0 . .
C C67 0.29046(13) 1.11125(13) 0.21621(10) 0.0178(4) Uani d 1.0 . .
H H67 0.249 1.1471 0.1912 0.021 Uiso calc 1.0 . .
C C68 0.27635(13) 1.06477(12) 0.26887(9) 0.0139(3) Uani d 1.0 . .
C C69 0.19623(12) 1.06194(12) 0.28915(9) 0.0136(3) Uani d 1.0 . .
C C70 0.22280(12) 0.92465(12) 0.55701(9) 0.0131(3) Uani d 1.0 . .
C C71 0.18665(13) 0.99403(12) 0.58920(10) 0.0154(3) Uani d 1.0 . .
H H71 0.1925 1.0487 0.5766 0.019 Uiso calc 1.0 . .
C C72 0.14228(14) 0.98374(14) 0.63943(10) 0.0198(4) Uani d 1.0 . .
H H72 0.1176 1.0313 0.6607 0.024 Uiso calc 1.0 . .
C C73 0.13388(14) 0.90436(15) 0.65850(11) 0.0227(4) Uani d 1.0 . .
H H73 0.1036 0.8974 0.6929 0.027 Uiso calc 1.0 . .
C C74 0.16980(14) 0.83505(14) 0.62725(11) 0.0217(4) Uani d 1.0 . .
H H74 0.1642 0.7806 0.6404 0.026 Uiso calc 1.0 . .
C C75 0.21419(14) 0.84490(12) 0.57652(10) 0.0174(4) Uani d 1.0 . .
H H75 0.2386 0.7972 0.5552 0.021 Uiso calc 1.0 . .
C C76 0.62270(12) 0.78798(11) 0.49097(9) 0.0129(3) Uani d 1.0 . .
C C77 0.59660(14) 0.70959(12) 0.50531(10) 0.0178(4) Uani d 1.0 . .
H H77 0.5345 0.6924 0.493 0.021 Uiso calc 1.0 . .
C C78 0.66075(16) 0.65665(13) 0.53748(11) 0.0229(4) Uani d 1.0 . .
H H78 0.6424 0.6039 0.5476 0.028 Uiso calc 1.0 . .
C C79 0.75175(16) 0.68089(15) 0.55486(11) 0.0245(4) Uani d 1.0 . .
H H79 0.7956 0.6446 0.5766 0.029 Uiso calc 1.0 . .
C C80 0.77823(14) 0.75793(14) 0.54039(10) 0.0220(4) Uani d 1.0 . .
H H80 0.8405 0.7741 0.5518 0.026 Uiso calc 1.0 . .
C C81 0.71435(13) 0.81200(12) 0.50916(10) 0.0159(3) Uani d 1.0 . .
H H81 0.7331 0.8653 0.5002 0.019 Uiso calc 1.0 . .
C C82 0.54859(13) 1.01940(13) 0.21218(10) 0.0161(3) Uani d 1.0 . .
C C83 0.63032(13) 1.06617(13) 0.23772(10) 0.0168(4) Uani d 1.0 . .
H H83 0.6523 1.0845 0.2861 0.02 Uiso calc 1.0 . .
C C84 0.68004(14) 1.08632(14) 0.19310(11) 0.0221(4) Uani d 1.0 . .
H H84 0.7347 1.1196 0.211 0.026 Uiso calc 1.0 . .
C C85 0.65039(16) 1.05817(17) 0.12305(12) 0.0299(5) Uani d 1.0 . .
H H85 0.6841 1.0722 0.0926 0.036 Uiso calc 1.0 . .
C C86 0.57076(18) 1.0092(2) 0.09750(12) 0.0357(6) Uani d 1.0 . .
H H86 0.5509 0.9884 0.0494 0.043 Uiso calc 1.0 . .
C C87 0.51983(16) 0.99014(17) 0.14142(11) 0.0292(5) Uani d 1.0 . .
H H87 0.4651 0.957 0.1232 0.035 Uiso calc 1.0 . .
C C88 0.11544(12) 1.10046(12) 0.24761(10) 0.0153(3) Uani d 1.0 . .
C C89 0.08179(14) 1.07214(14) 0.17677(11) 0.0216(4) Uani d 1.0 . .
H H89 0.1109 1.0287 0.1548 0.026 Uiso calc 1.0 . .
C C90 0.00604(16) 1.10721(17) 0.13842(12) 0.0291(5) Uani d 1.0 . .
H H90 -0.0164 1.0876 0.0903 0.035 Uiso calc 1.0 . .
C C91 -0.03724(15) 1.17073(16) 0.16991(13) 0.0296(5) Uani d 1.0 . .
H H91 -0.0892 1.1944 0.1435 0.036 Uiso calc 1.0 . .
C C92 -0.00426(14) 1.19944(14) 0.24012(13) 0.0254(5) Uani d 1.0 . .
H H92 -0.0337 1.2428 0.2619 0.03 Uiso calc 1.0 . .
C C93 0.07187(14) 1.16470(13) 0.27859(11) 0.0193(4) Uani d 1.0 . .
H H93 0.0945 1.185 0.3266 0.023 Uiso calc 1.0 . .
N N10 0.22344(16) 0.82006(15) 0.29567(13) 0.0146(5) Uani d 0.656(2) A 1
C C98 0.1915(2) 0.7759(2) 0.33766(16) 0.0205(6) Uani d 0.656(2) A 1
H H98 0.2311 0.7582 0.3774 0.025 Uiso calc 0.656(2) A 1
C C97 0.1002(6) 0.7575(6) 0.3213(4) 0.0264(14) Uani d 0.656(2) A 1
H H97 0.0763 0.7265 0.35 0.032 Uiso calc 0.656(2) A 1
C C96 0.0431(3) 0.7835(3) 0.2636(2) 0.0307(9) Uani d 0.656(2) A 1
H H96 -0.02 0.7714 0.2524 0.037 Uiso calc 0.656(2) A 1
C C95 0.0805(7) 0.8280(8) 0.2223(5) 0.0281(17) Uani d 0.656(2) A 1
H H95 0.0426 0.8463 0.1822 0.034 Uiso calc 0.656(2) A 1
C C94 0.1700(2) 0.8453(2) 0.23879(16) 0.0211(6) Uani d 0.656(2) A 1
H H94 0.1951 0.8753 0.2102 0.025 Uiso calc 0.656(2) A 1
N N10A 0.3603(3) 0.7753(3) 0.2911(2) 0.0173(10) Uani d 0.344(2) A 2
C C94A 0.3864(4) 0.7132(4) 0.3302(3) 0.0227(12) Uani d 0.344(2) A 2
H H94A 0.3718 0.7139 0.3731 0.027 Uiso calc 0.344(2) A 2
C C95A 0.4346(14) 0.6492(12) 0.3067(9) 0.030(3) Uani d 0.344(2) A 2
H H95A 0.4536 0.6048 0.3335 0.036 Uiso calc 0.344(2) A 2
C C96A 0.4558(6) 0.6487(5) 0.2444(4) 0.0379(18) Uani d 0.344(2) A 2
H H96A 0.4878 0.6036 0.2274 0.046 Uiso calc 0.344(2) A 2
C C97A 0.4294(12) 0.7152(11) 0.2070(9) 0.030(3) Uani d 0.344(2) A 2
H H97A 0.4463 0.7177 0.1654 0.036 Uiso calc 0.344(2) A 2
C C98A 0.3794(5) 0.7765(4) 0.2300(3) 0.0274(14) Uani d 0.344(2) A 2
H H98A 0.358 0.8203 0.2031 0.033 Uiso calc 0.344(2) A 2
Sb Sb1 0.28354(2) 0.60196(2) 0.47659(2) 0.01861(3) Uani d 1.0 . .
F F1 0.26538(10) 0.54696(11) 0.38544(7) 0.0370(4) Uani d 1.0 . .
F F2 0.39542(9) 0.55346(9) 0.50223(8) 0.0308(3) Uani d 1.0 . .
F F3 0.29729(11) 0.65692(10) 0.56687(8) 0.0382(4) Uani d 1.0 . .
F F4 0.17299(10) 0.65368(10) 0.44912(8) 0.0355(3) Uani d 1.0 . .
F F5 0.34014(12) 0.69446(11) 0.45405(11) 0.0527(5) Uani d 1.0 . .
F F6 0.22420(9) 0.51018(9) 0.49712(7) 0.0281(3) Uani d 1.0 . .
Sb Sb2 0.23713(2) 0.87979(2) 0.05047(2) 0.01521(3) Uani d 1.0 . .
F F7 0.17191(10) 0.78651(9) 0.06270(9) 0.0358(3) Uani d 1.0 . .
F F8 0.13181(10) 0.94118(9) 0.03581(8) 0.0348(3) Uani d 1.0 . .
F F9 0.30405(11) 0.97239(10) 0.03885(9) 0.0407(4) Uani d 1.0 . .
F F10 0.34073(10) 0.81603(10) 0.06639(8) 0.0366(3) Uani d 1.0 . .
F F11 0.26299(14) 0.91621(11) 0.14537(7) 0.0492(5) Uani d 1.0 . .
F F12 0.21274(11) 0.84176(10) -0.04426(7) 0.0357(3) Uani d 1.0 . .
Cl Cl3S 0.72970(4) 0.65575(4) 0.30648(3) 0.03069(12) Uani d 1.0 . .
Cl Cl4S 0.62792(4) 0.52402(4) 0.34590(3) 0.03157(12) Uani d 1.0 . .
C C2S 0.72153(19) 0.59572(17) 0.37236(13) 0.0338(5) Uani d 1.0 . .
H H2SA 0.7771 0.564 0.3857 0.041 Uiso calc 1.0 . .
H H2SB 0.7169 0.6348 0.4137 0.041 Uiso calc 1.0 . .
Cl Cl5S -0.04881(5) 0.65955(6) 0.42201(4) 0.0527(2) Uani d 1.0 . .
Cl Cl6S -0.04157(6) 0.84184(6) 0.46582(7) 0.0781(4) Uani d 1.0 . .
C C3S 0.00380(19) 0.74485(17) 0.48315(15) 0.0379(6) Uani d 1.0 . .
H H3SA -0.0012 0.7349 0.5293 0.045 Uiso calc 1.0 . .
H H3SB 0.0687 0.7476 0.4849 0.045 Uiso calc 1.0 . .
Cl Cl1S 0.50097(5) 0.80349(5) -0.02620(4) 0.03930(14) Uani d 1.0 . .
Cl Cl2S 0.58606(5) 0.72108(6) 0.09410(4) 0.05115(19) Uani d 1.0 . .
C C1S 0.49808(19) 0.71458(19) 0.01662(16) 0.0394(6) Uani d 1.0 . .
H H1SA 0.5035 0.6625 -0.0146 0.047 Uiso calc 1.0 . .
H H1SB 0.4393 0.7105 0.0276 0.047 Uiso calc 1.0 . .
Cl Cl7S -0.20767(5) 0.81715(4) 0.22702(3) 0.03595(14) Uani d 1.0 . .
Cl Cl8S -0.12501(5) 0.95315(4) 0.17615(4) 0.03627(13) Uani d 1.0 . .
C C4S -0.2155(2) 0.87838(18) 0.15951(16) 0.0433(7) Uani d 1.0 . .
H H4SA -0.2175 0.8401 0.1162 0.052 Uiso calc 1.0 . .
H H4SB -0.2726 0.9085 0.1523 0.052 Uiso calc 1.0 . .

loop_
_atom_site_aniso_label
_atom_site_aniso_U_11
_atom_site_aniso_U_22
_atom_site_aniso_U_33
_atom_site_aniso_U_12
_atom_site_aniso_U_13
_atom_site_aniso_U_23
Fe1 0.00988(11) 0.01192(11) 0.01109(11) 0.00229(9) 0.00397(9) 0.00370(9)
O1 0.0160(6) 0.0157(6) 0.0179(6) 0.0009(5) 0.0025(5) -0.0012(5)
N1 0.0120(7) 0.0120(7) 0.0130(7) 0.0030(5) 0.0040(5) 0.0031(5)
N2 0.0113(7) 0.0113(7) 0.0129(7) 0.0018(5) 0.0042(5) 0.0037(5)
N3 0.0104(7) 0.0110(6) 0.0118(6) 0.0008(5) 0.0035(5) 0.0031(5)
N4 0.0121(7) 0.0105(6) 0.0115(6) 0.0013(5) 0.0042(5) 0.0019(5)
C1 0.0135(8) 0.0113(8) 0.0149(8) 0.0008(6) 0.0057(6) 0.0032(6)
C2 0.0121(8) 0.0201(9) 0.0208(9) 0.0018(7) 0.0076(7) 0.0063(7)
C3 0.0123(8) 0.0185(9) 0.0229(9) 0.0031(7) 0.0054(7) 0.0066(7)
C4 0.0128(8) 0.0122(8) 0.0159(8) 0.0024(6) 0.0036(6) 0.0032(6)
C5 0.0118(8) 0.0127(8) 0.0137(8) 0.0027(6) 0.0020(6) 0.0026(6)
C6 0.0132(8) 0.0120(8) 0.0135(8) 0.0016(6) 0.0026(6) 0.0036(6)
C7 0.0169(9) 0.0148(8) 0.0165(8) 0.0037(7) 0.0044(7) 0.0069(7)
C8 0.0163(8) 0.0148(8) 0.0153(8) 0.0000(7) 0.0046(7) 0.0062(6)
C9 0.0126(8) 0.0121(8) 0.0116(7) 0.0003(6) 0.0035(6) 0.0031(6)
C10 0.0115(8) 0.0127(8) 0.0109(7) -0.0009(6) 0.0027(6) 0.0020(6)
C11 0.0120(8) 0.0125(8) 0.0119(7) -0.0007(6) 0.0037(6) 0.0019(6)
C12 0.0138(8) 0.0161(8) 0.0164(8) 0.0021(7) 0.0075(7) 0.0030(7)
C13 0.0136(8) 0.0147(8) 0.0177(8) 0.0033(6) 0.0068(7) 0.0031(7)
C14 0.0106(7) 0.0104(7) 0.0136(8) 0.0002(6) 0.0029(6) 0.0012(6)
C15 0.0107(8) 0.0107(7) 0.0141(8) 0.0009(6) 0.0029(6) 0.0021(6)
C16 0.0123(8) 0.0098(7) 0.0123(7) 0.0014(6) 0.0027(6) 0.0021(6)
C17 0.0148(8) 0.0146(8) 0.0122(8) 0.0013(6) 0.0024(6) 0.0028(6)
C18 0.0160(8) 0.0139(8) 0.0110(7) 0.0016(6) 0.0033(6) 0.0031(6)
C19 0.0145(8) 0.0101(7) 0.0110(7) 0.0000(6) 0.0041(6) 0.0012(6)
C20 0.0136(8) 0.0107(7) 0.0119(7) 0.0002(6) 0.0046(6) 0.0010(6)
C21 0.0098(8) 0.0163(8) 0.0172(8) 0.0018(6) 0.0022(6) 0.0066(7)
C22 0.0143(8) 0.0181(9) 0.0189(9) 0.0026(7) 0.0037(7) 0.0054(7)
C23 0.0133(9) 0.0177(9) 0.0289(10) 0.0022(7) 0.0058(8) 0.0080(8)
C24 0.0135(9) 0.0243(10) 0.0304(11) 0.0028(7) -0.0008(8) 0.0153(9)
C25 0.0191(10) 0.0304(11) 0.0195(9) -0.0001(8) -0.0022(8) 0.0086(8)
C26 0.0166(9) 0.0223(10) 0.0183(9) 0.0026(7) 0.0017(7) 0.0042(7)
C27 0.0133(8) 0.0150(8) 0.0133(8) 0.0014(6) 0.0052(6) 0.0044(6)
C28 0.0191(9) 0.0222(9) 0.0146(8) 0.0009(7) 0.0046(7) 0.0039(7)
C29 0.0311(11) 0.0298(11) 0.0134(9) 0.0056(9) 0.0088(8) 0.0067(8)
C30 0.0301(11) 0.0296(11) 0.0247(10) 0.0064(9) 0.0185(9) 0.0128(9)
C31 0.0195(10) 0.0246(10) 0.0286(11) 0.0022(8) 0.0131(8) 0.0100(8)
C32 0.0146(8) 0.0186(9) 0.0175(8) 0.0008(7) 0.0060(7) 0.0055(7)
C33 0.0143(8) 0.0134(8) 0.0129(8) 0.0046(6) 0.0044(6) 0.0026(6)
C34 0.0139(8) 0.0209(9) 0.0164(8) 0.0018(7) 0.0028(7) 0.0011(7)
C35 0.0166(9) 0.0372(12) 0.0198(10) 0.0113(9) 0.0009(8) 0.0061(9)
C36 0.0334(12) 0.0360(13) 0.0270(11) 0.0237(10) 0.0111(10) 0.0165(10)
C37 0.0405(13) 0.0191(10) 0.0302(11) 0.0145(9) 0.0172(10) 0.0145(9)
C38 0.0224(10) 0.0153(9) 0.0237(10) 0.0041(7) 0.0101(8) 0.0071(7)
C39 0.0126(8) 0.0150(8) 0.0132(8) -0.0006(6) 0.0053(6) 0.0024(6)
C40 0.0187(9) 0.0161(9) 0.0174(9) -0.0014(7) 0.0057(7) 0.0039(7)
C41 0.0202(10) 0.0245(10) 0.0192(9) -0.0047(8) 0.0050(7) 0.0074(8)
C42 0.0158(9) 0.0350(12) 0.0155(9) -0.0047(8) 0.0062(7) 0.0031(8)
C43 0.0170(9) 0.0262(10) 0.0190(9) -0.0008(8) 0.0091(7) -0.0025(8)
C44 0.0169(9) 0.0168(9) 0.0185(9) 0.0003(7) 0.0072(7) 0.0008(7)
N5 0.0156(11) 0.0128(11) 0.0148(11) 0.0011(9) 0.0049(9) -0.0010(8)
C45 0.0286(16) 0.0188(14) 0.0221(15) -0.0014(12) 0.0118(12) 0.0023(11)
C46 0.033(4) 0.037(4) 0.033(3) -0.004(3) 0.018(3) -0.001(3)
C47 0.0197(17) 0.031(2) 0.046(2) -0.0026(15) 0.0043(16) -0.0115(18)
C48 0.028(3) 0.027(3) 0.029(2) 0.003(2) -0.004(2) 0.002(2)
C49 0.0253(15) 0.0172(14) 0.0170(13) 0.0031(11) 0.0031(11) 0.0020(11)
N5A 0.016(2) 0.017(2) 0.018(2) -0.0026(17) 0.0037(17) 0.0002(16)
C45A 0.024(3) 0.025(3) 0.016(2) -0.001(2) 0.005(2) 0.005(2)
C46A 0.034(5) 0.029(6) 0.028(4) -0.005(4) 0.014(4) -0.005(4)
C47A 0.033(4) 0.028(4) 0.040(4) -0.003(3) 0.016(3) -0.012(3)
C48A 0.011(4) 0.027(6) 0.037(6) 0.005(4) 0.001(4) 0.000(4)
C49A 0.021(3) 0.021(3) 0.028(3) 0.000(2) 0.005(2) 0.007(2)
Fe2 0.01026(11) 0.01195(11) 0.01161(11) 0.00185(9) 0.00411(9) 0.00366(9)
O2 0.0131(6) 0.0136(6) 0.0209(7) -0.0009(5) 0.0057(5) -0.0014(5)
N6 0.0123(7) 0.0107(6) 0.0121(7) 0.0026(5) 0.0039(5) 0.0027(5)
N7 0.0123(7) 0.0112(7) 0.0117(7) 0.0022(5) 0.0046(5) 0.0020(5)
N8 0.0120(7) 0.0124(7) 0.0132(7) 0.0000(5) 0.0045(5) 0.0032(5)
N9 0.0112(7) 0.0138(7) 0.0131(7) -0.0006(5) 0.0030(5) 0.0038(5)
C50 0.0127(8) 0.0110(7) 0.0147(8) 0.0027(6) 0.0028(6) 0.0016(6)
C51 0.0127(8) 0.0173(9) 0.0170(8) 0.0040(7) 0.0032(7) 0.0034(7)
C52 0.0131(8) 0.0183(9) 0.0171(8) 0.0033(7) 0.0058(7) 0.0046(7)
C53 0.0135(8) 0.0107(7) 0.0129(8) 0.0022(6) 0.0049(6) 0.0021(6)
C54 0.0149(8) 0.0097(7) 0.0118(7) 0.0016(6) 0.0053(6) 0.0000(6)
C55 0.0146(8) 0.0109(7) 0.0121(7) 0.0011(6) 0.0050(6) 0.0014(6)
C56 0.0173(9) 0.0164(8) 0.0107(7) 0.0028(7) 0.0040(6) 0.0016(6)
C57 0.0159(8) 0.0150(8) 0.0124(8) 0.0033(7) 0.0034(6) 0.0030(6)
C58 0.0127(8) 0.0109(7) 0.0134(8) 0.0010(6) 0.0036(6) 0.0026(6)
C59 0.0114(8) 0.0111(7) 0.0149(8) 0.0002(6) 0.0038(6) 0.0013(6)
C60 0.0118(8) 0.0119(8) 0.0154(8) 0.0003(6) 0.0043(6) 0.0015(6)
C61 0.0141(8) 0.0171(9) 0.0193(9) 0.0019(7) 0.0067(7) 0.0019(7)
C62 0.0147(8) 0.0187(9) 0.0176(8) 0.0018(7) 0.0079(7) 0.0023(7)
C63 0.0121(8) 0.0147(8) 0.0131(8) -0.0008(6) 0.0042(6) 0.0006(6)
C64 0.0128(8) 0.0171(8) 0.0116(8) -0.0031(6) 0.0036(6) 0.0022(6)
C65 0.0134(8) 0.0160(8) 0.0129(8) -0.0030(6) 0.0021(6) 0.0044(6)
C66 0.0166(9) 0.0197(9) 0.0198(9) -0.0026(7) 0.0031(7) 0.0097(7)
C67 0.0161(9) 0.0183(9) 0.0197(9) -0.0010(7) 0.0025(7) 0.0089(7)
C68 0.0142(8) 0.0128(8) 0.0136(8) 0.0000(6) 0.0007(6) 0.0043(6)
C69 0.0140(8) 0.0116(8) 0.0140(8) 0.0011(6) 0.0015(6) 0.0021(6)
C70 0.0126(8) 0.0141(8) 0.0128(8) 0.0014(6) 0.0043(6) 0.0009(6)
C71 0.0149(8) 0.0153(8) 0.0170(8) 0.0027(7) 0.0062(7) 0.0016(7)
C72 0.0177(9) 0.0257(10) 0.0178(9) 0.0046(8) 0.0093(7) 0.0008(7)
C73 0.0169(9) 0.0356(12) 0.0191(9) 0.0005(8) 0.0084(7) 0.0087(8)
C74 0.0211(10) 0.0229(10) 0.0235(10) -0.0016(8) 0.0064(8) 0.0102(8)
C75 0.0201(9) 0.0153(8) 0.0176(9) 0.0008(7) 0.0056(7) 0.0038(7)
C76 0.0138(8) 0.0127(8) 0.0131(8) 0.0035(6) 0.0049(6) 0.0025(6)
C77 0.0212(9) 0.0142(8) 0.0197(9) 0.0036(7) 0.0077(7) 0.0034(7)
C78 0.0345(12) 0.0163(9) 0.0214(10) 0.0104(8) 0.0107(9) 0.0075(7)
C79 0.0289(11) 0.0267(11) 0.0167(9) 0.0166(9) 0.0027(8) 0.0048(8)
C80 0.0163(9) 0.0300(11) 0.0163(9) 0.0069(8) 0.0006(7) -0.0014(8)
C81 0.0133(8) 0.0174(9) 0.0157(8) 0.0023(7) 0.0023(7) 0.0010(7)
C82 0.0150(8) 0.0215(9) 0.0133(8) 0.0004(7) 0.0046(7) 0.0058(7)
C83 0.0160(9) 0.0208(9) 0.0157(8) -0.0007(7) 0.0074(7) 0.0038(7)
C84 0.0175(9) 0.0277(11) 0.0258(10) 0.0002(8) 0.0110(8) 0.0102(8)
C85 0.0282(12) 0.0460(14) 0.0231(11) 0.0054(10) 0.0139(9) 0.0175(10)
C86 0.0351(13) 0.0587(17) 0.0141(10) 0.0003(12) 0.0059(9) 0.0094(10)
C87 0.0237(11) 0.0463(14) 0.0156(9) -0.0070(10) 0.0015(8) 0.0050(9)
C88 0.0117(8) 0.0159(8) 0.0176(8) 0.0006(6) 0.0001(7) 0.0073(7)
C89 0.0177(9) 0.0288(11) 0.0179(9) -0.0014(8) 0.0022(7) 0.0072(8)
C90 0.0219(11) 0.0414(14) 0.0212(10) -0.0040(10) -0.0040(8) 0.0143(9)
C91 0.0154(10) 0.0335(12) 0.0385(13) -0.0001(9) -0.0038(9) 0.0217(10)
C92 0.0152(9) 0.0201(10) 0.0410(13) 0.0043(8) 0.0032(9) 0.0128(9)
C93 0.0164(9) 0.0162(9) 0.0238(10) 0.0016(7) 0.0014(7) 0.0056(7)
N10 0.0155(11) 0.0121(11) 0.0162(11) -0.0002(9) 0.0060(9) -0.0010(8)
C98 0.0232(15) 0.0205(14) 0.0193(14) -0.0009(12) 0.0071(11) 0.0053(11)
C97 0.024(2) 0.024(3) 0.033(3) -0.005(2) 0.0135(18) 0.001(2)
C96 0.0176(17) 0.028(2) 0.041(2) -0.0044(15) 0.0035(15) -0.0058(17)
C95 0.030(4) 0.021(3) 0.027(3) 0.000(2) -0.002(2) 0.000(2)
C94 0.0262(15) 0.0184(14) 0.0172(13) 0.0036(12) 0.0029(11) 0.0022(11)
N10A 0.014(2) 0.016(2) 0.021(2) -0.0032(17) 0.0030(17) -0.0004(17)
C94A 0.023(3) 0.021(3) 0.024(3) 0.002(2) 0.005(2) 0.005(2)
C95A 0.020(6) 0.024(5) 0.040(6) 0.005(4) 0.003(5) -0.005(4)
C96A 0.030(4) 0.035(4) 0.045(4) 0.003(3) 0.013(3) -0.015(3)
C97A 0.011(4) 0.034(6) 0.043(6) -0.009(4) 0.011(4) -0.010(4)
C98A 0.027(3) 0.035(3) 0.020(3) 0.001(3) 0.007(2) 0.005(2)
Sb1 0.01755(6) 0.01538(6) 0.02008(6) -0.00006(5) 0.00023(5) 0.00216(5)
F1 0.0356(8) 0.0537(10) 0.0196(7) -0.0054(7) 0.0075(6) -0.0020(6)
F2 0.0195(6) 0.0346(8) 0.0364(8) 0.0069(6) 0.0053(6) 0.0019(6)
F3 0.0404(9) 0.0340(8) 0.0275(7) 0.0174(7) -0.0062(6) -0.0102(6)
F4 0.0270(7) 0.0325(8) 0.0390(8) 0.0121(6) -0.0055(6) 0.0047(6)
F5 0.0402(9) 0.0365(9) 0.0750(13) -0.0175(7) -0.0064(9) 0.0296(9)
F6 0.0295(7) 0.0235(6) 0.0354(7) 0.0005(5) 0.0137(6) 0.0084(6)
Sb2 0.01859(6) 0.01423(6) 0.01205(5) -0.00231(4) 0.00368(4) 0.00015(4)
F7 0.0308(8) 0.0243(7) 0.0542(10) -0.0080(6) 0.0094(7) 0.0157(7)
F8 0.0344(8) 0.0301(7) 0.0463(9) 0.0148(6) 0.0185(7) 0.0122(7)
F9 0.0397(9) 0.0323(8) 0.0503(10) -0.0156(7) 0.0076(7) 0.0155(7)
F10 0.0244(7) 0.0462(9) 0.0432(9) 0.0128(6) 0.0093(6) 0.0194(7)
F11 0.0863(14) 0.0425(9) 0.0120(6) 0.0019(9) 0.0060(7) -0.0060(6)
F12 0.0528(10) 0.0378(8) 0.0126(6) 0.0103(7) 0.0039(6) -0.0012(5)
Cl3S 0.0390(3) 0.0278(3) 0.0280(3) 0.0005(2) 0.0129(2) 0.0054(2)
Cl4S 0.0294(3) 0.0366(3) 0.0296(3) -0.0033(2) 0.0086(2) 0.0063(2)
C2S 0.0383(14) 0.0362(13) 0.0258(11) -0.0084(11) 0.0050(10) 0.0077(10)
Cl5S 0.0397(4) 0.0578(5) 0.0549(5) -0.0172(3) 0.0111(3) -0.0080(4)
Cl6S 0.0504(5) 0.0394(4) 0.1663(12) 0.0172(4) 0.0510(6) 0.0459(6)
C3S 0.0323(13) 0.0342(14) 0.0444(15) 0.0095(11) 0.0085(11) -0.0005(11)
Cl1S 0.0339(3) 0.0393(3) 0.0443(4) 0.0089(3) 0.0090(3) 0.0069(3)
Cl2S 0.0341(4) 0.0766(6) 0.0500(4) 0.0132(4) 0.0154(3) 0.0254(4)
C1S 0.0318(14) 0.0391(15) 0.0464(16) -0.0004(11) 0.0093(12) 0.0051(12)
Cl7S 0.0468(4) 0.0303(3) 0.0394(3) 0.0098(3) 0.0259(3) 0.0061(2)
Cl8S 0.0388(3) 0.0335(3) 0.0407(3) 0.0009(3) 0.0199(3) 0.0016(3)
C4S 0.0502(18) 0.0306(14) 0.0455(16) -0.0056(12) 0.0052(13) 0.0081(12)

loop_
_atom_type_symbol
_atom_type_description
_atom_type_scat_dispersion_real
_atom_type_scat_dispersion_imag
_atom_type_scat_source
C C 0.0033 0.0016 'International Tables Vol C Tables 4.2.6.8 and 6.1.1.4'
H H 0.0000 0.0000 'International Tables Vol C Tables 4.2.6.8 and 6.1.1.4'
N N 0.0061 0.0033 'International Tables Vol C Tables 4.2.6.8 and 6.1.1.4'
O O 0.0106 0.0060 'International Tables Vol C Tables 4.2.6.8 and 6.1.1.4'
F F 0.0171 0.0103 'International Tables Vol C Tables 4.2.6.8 and 6.1.1.4'
Cl Cl 0.1484 0.1585 'International Tables Vol C Tables 4.2.6.8 and 6.1.1.4'
Fe Fe 0.3463 0.8444 'International Tables Vol C Tables 4.2.6.8 and 6.1.1.4'
Sb Sb -0.5866 1.5461 'International Tables Vol C Tables 4.2.6.8 and 6.1.1.4'

loop_
_geom_angle_atom_site_label_1
_geom_angle_atom_site_label_2
_geom_angle_atom_site_label_3
_geom_angle
O1 Fe1 N3 96.65(6)
O1 Fe1 N2 100.09(6)
N3 Fe1 N2 88.56(6)
O1 Fe1 N1 99.63(6)
N3 Fe1 N1 163.71(6)
N2 Fe1 N1 87.93(6)
O1 Fe1 N4 103.42(6)
N3 Fe1 N4 88.75(6)
N2 Fe1 N4 156.49(6)
N1 Fe1 N4 88.15(6)
N5A O1 Fe1 124.3(2)
N5 O1 Fe1 122.54(14)
C1 N1 C4 106.07(15)
C1 N1 Fe1 126.03(12)
C4 N1 Fe1 124.94(12)
C6 N2 C9 105.77(14)
C6 N2 Fe1 127.08(12)
C9 N2 Fe1 127.10(12)
C14 N3 C11 106.01(14)
C14 N3 Fe1 124.39(12)
C11 N3 Fe1 126.11(12)
C16 N4 C19 105.82(14)
C16 N4 Fe1 126.01(12)
C19 N4 Fe1 128.01(12)
N1 C1 C20 125.57(16)
N1 C1 C2 109.56(16)
C20 C1 C2 124.83(17)
C3 C2 C1 107.33(16)
C3 C2 H2 126.3
C1 C2 H2 126.3
C2 C3 C4 107.16(17)
C2 C3 H3 126.4
C4 C3 H3 126.4
N1 C4 C5 125.02(17)
N1 C4 C3 109.71(16)
C5 C4 C3 125.07(17)
C4 C5 C6 123.10(17)
C4 C5 C21 119.65(16)
C6 C5 C21 117.24(16)
N2 C6 C5 125.47(16)
N2 C6 C7 110.06(16)
C5 C6 C7 124.44(17)
C8 C7 C6 106.95(16)
C8 C7 H7 126.5
C6 C7 H7 126.5
C7 C8 C9 107.51(16)
C7 C8 H8 126.2
C9 C8 H8 126.2
N2 C9 C10 125.89(16)
N2 C9 C8 109.51(15)
C10 C9 C8 124.50(16)
C9 C10 C11 123.24(16)
C9 C10 C27 117.55(16)
C11 C10 C27 119.18(16)
N3 C11 C10 125.04(16)
N3 C11 C12 109.71(15)
C10 C11 C12 125.24(16)
C13 C12 C11 107.35(16)
C13 C12 H12 126.3
C11 C12 H12 126.3
C12 C13 C14 107.28(16)
C12 C13 H13 126.4
C14 C13 H13 126.4
N3 C14 C15 125.23(16)
N3 C14 C13 109.59(15)
C15 C14 C13 125.13(17)
C14 C15 C16 123.59(16)
C14 C15 C33 119.27(16)
C16 C15 C33 117.13(16)
N4 C16 C15 125.59(16)
N4 C16 C17 110.20(15)
C15 C16 C17 124.21(16)
C18 C17 C16 106.84(16)
C18 C17 H17 126.6
C16 C17 H17 126.6
C17 C18 C19 107.43(16)
C17 C18 H18 126.3
C19 C18 H18 126.3
N4 C19 C20 125.38(16)
N4 C19 C18 109.55(16)
C20 C19 C18 124.89(16)
C19 C20 C1 123.26(16)
C19 C20 C39 118.61(16)
C1 C20 C39 118.13(16)
C26 C21 C22 118.64(17)
C26 C21 C5 119.73(17)
C22 C21 C5 121.61(17)
C23 C22 C21 120.64(19)
C23 C22 H22 119.7
C21 C22 H22 119.7
C24 C23 C22 120.0(2)
C24 C23 H23 120.0
C22 C23 H23 120.0
C23 C24 C25 120.08(19)
C23 C24 H24 120.0
C25 C24 H24 120.0
C24 C25 C26 120.0(2)
C24 C25 H25 120.0
C26 C25 H25 120.0
C25 C26 C21 120.6(2)
C25 C26 H26 119.7
C21 C26 H26 119.7
C32 C27 C28 118.94(17)
C32 C27 C10 121.92(16)
C28 C27 C10 119.13(17)
C29 C28 C27 120.49(19)
C29 C28 H28 119.8
C27 C28 H28 119.8
C30 C29 C28 119.9(2)
C30 C29 H29 120.0
C28 C29 H29 120.0
C31 C30 C29 120.05(19)
C31 C30 H30 120.0
C29 C30 H30 120.0
C30 C31 C32 120.3(2)
C30 C31 H31 119.9
C32 C31 H31 119.9
C31 C32 C27 120.33(19)
C31 C32 H32 119.8
C27 C32 H32 119.8
C38 C33 C34 119.20(18)
C38 C33 C15 119.59(17)
C34 C33 C15 121.21(17)
C35 C34 C33 119.9(2)
C35 C34 H34 120.0
C33 C34 H34 120.0
C36 C35 C34 120.8(2)
C36 C35 H35 119.6
C34 C35 H35 119.6
C35 C36 C37 119.8(2)
C35 C36 H36 120.1
C37 C36 H36 120.1
C36 C37 C38 119.9(2)
C36 C37 H37 120.1
C38 C37 H37 120.1
C33 C38 C37 120.4(2)
C33 C38 H38 119.8
C37 C38 H38 119.8
C44 C39 C40 118.91(17)
C44 C39 C20 120.00(16)
C40 C39 C20 121.09(17)
C39 C40 C41 120.16(19)
C39 C40 H40 119.9
C41 C40 H40 119.9
C42 C41 C40 120.37(19)
C42 C41 H41 119.8
C40 C41 H41 119.8
C41 C42 C43 119.76(18)
C41 C42 H42 120.1
C43 C42 H42 120.1
C42 C43 C44 120.12(19)
C42 C43 H43 119.9
C44 C43 H43 119.9
C43 C44 C39 120.67(19)
C43 C44 H44 119.7
C39 C44 H44 119.7
O1 N5 C45 117.7(2)
O1 N5 C49 119.6(2)
C45 N5 C49 122.6(3)
N5 C45 C46 119.0(4)
N5 C45 H45 120.5
C46 C45 H45 120.5
C45 C46 C47 121.1(7)
C45 C46 H46 119.4
C47 C46 H46 119.4
C46 C47 C48 118.2(6)
C46 C47 H47 120.9
C48 C47 H47 120.9
C49 C48 C47 119.5(6)
C49 C48 H48 120.3
C47 C48 H48 120.3
N5 C49 C48 119.5(4)
N5 C49 H49 120.2
C48 C49 H49 120.2
O1 N5A C49A 119.7(4)
O1 N5A C45A 117.4(4)
C49A N5A C45A 122.9(5)
N5A C45A C46A 118.8(7)
N5A C45A H45A 120.6
C46A C45A H45A 120.6
C45A C46A C47A 120.5(9)
C45A C46A H46A 119.8
C47A C46A H46A 119.8
C46A C47A C48A 119.1(9)
C46A C47A H47A 120.5
C48A C47A H47A 120.5
C49A C48A C47A 119.6(9)
C49A C48A H48A 120.2
C47A C48A H48A 120.2
N5A C49A C48A 118.9(7)
N5A C49A H49A 120.5
C48A C49A H49A 120.5
O2 Fe2 N8 98.60(6)
O2 Fe2 N6 97.66(6)
N8 Fe2 N6 163.73(6)
O2 Fe2 N9 101.27(6)
N8 Fe2 N9 88.83(6)
N6 Fe2 N9 88.31(6)
O2 Fe2 N7 101.33(6)
N8 Fe2 N7 88.12(6)
N6 Fe2 N7 88.40(6)
N9 Fe2 N7 157.40(6)
N10A O2 Fe2 121.7(2)
N10 O2 Fe2 122.08(13)
C50 N6 C53 106.14(15)
C50 N6 Fe2 124.44(12)
C53 N6 Fe2 125.67(12)
C58 N7 C55 105.78(14)
C58 N7 Fe2 126.53(12)
C55 N7 Fe2 127.56(12)
C63 N8 C60 105.74(15)
C63 N8 Fe2 126.18(12)
C60 N8 Fe2 125.55(12)
C68 N9 C65 105.80(15)
C68 N9 Fe2 126.64(12)
C65 N9 Fe2 127.35(12)
N6 C50 C69 125.69(17)
N6 C50 C51 109.66(16)
C69 C50 C51 124.58(17)
C52 C51 C50 107.28(17)
C52 C51 H51 126.4
C50 C51 H51 126.4
C51 C52 C53 107.17(16)
C51 C52 H52 126.4
C53 C52 H52 126.4
N6 C53 C54 125.50(16)
N6 C53 C52 109.65(15)
C54 C53 C52 124.85(17)
C55 C54 C53 123.42(16)
C55 C54 C70 118.55(16)
C53 C54 C70 118.01(16)
N7 C55 C54 125.43(16)
N7 C55 C56 109.65(16)
C54 C55 C56 124.77(16)
C57 C56 C55 107.51(16)
C57 C56 H56 126.2
C55 C56 H56 126.2
C56 C57 C58 106.87(16)
C56 C57 H57 126.6
C58 C57 H57 126.6
N7 C58 C59 125.69(16)
N7 C58 C57 110.02(15)
C59 C58 C57 124.28(17)
C58 C59 C60 123.38(17)
C58 C59 C76 117.24(16)
C60 C59 C76 119.38(16)
N8 C60 C59 124.84(16)
N8 C60 C61 109.82(16)
C59 C60 C61 125.19(17)
C62 C61 C60 107.23(17)
C62 C61 H61 126.4
C60 C61 H61 126.4
C61 C62 C63 107.21(17)
C61 C62 H62 126.4
C63 C62 H62 126.4
N8 C63 C64 125.75(17)
N8 C63 C62 109.89(16)
C64 C63 C62 124.36(17)
C65 C64 C63 123.74(17)
C65 C64 C82 118.96(16)
C63 C64 C82 117.30(17)
N9 C65 C64 125.46(17)
N9 C65 C66 109.84(17)
C64 C65 C66 124.60(17)
C67 C66 C65 107.31(17)
C67 C66 H66 126.3
C65 C66 H66 126.3
C66 C67 C68 107.27(17)
C66 C67 H67 126.4
C68 C67 H67 126.4
N9 C68 C69 125.50(16)
N9 C68 C67 109.69(16)
C69 C68 C67 124.78(17)
C68 C69 C50 123.12(17)
C68 C69 C88 118.21(16)
C50 C69 C88 118.67(17)
C75 C70 C71 118.91(17)
C75 C70 C54 120.37(16)
C71 C70 C54 120.72(16)
C72 C71 C70 120.61(18)
C72 C71 H71 119.7
C70 C71 H71 119.7
C73 C72 C71 120.18(19)
C73 C72 H72 119.9
C71 C72 H72 119.9
C72 C73 C74 119.83(19)
C72 C73 H73 120.1
C74 C73 H73 120.1
C73 C74 C75 120.28(19)
C73 C74 H74 119.9
C75 C74 H74 119.9
C70 C75 C74 120.19(18)
C70 C75 H75 119.9
C74 C75 H75 119.9
C81 C76 C77 118.96(17)
C81 C76 C59 121.50(17)
C77 C76 C59 119.53(17)
C78 C77 C76 120.5(2)
C78 C77 H77 119.7
C76 C77 H77 119.7
C77 C78 C79 120.1(2)
C77 C78 H78 120.0
C79 C78 H78 120.0
C80 C79 C78 119.85(19)
C80 C79 H79 120.1
C78 C79 H79 120.1
C79 C80 C81 120.5(2)
C79 C80 H80 119.7
C81 C80 H80 119.7
C80 C81 C76 120.11(19)
C80 C81 H81 119.9
C76 C81 H81 119.9
C87 C82 C83 118.50(18)
C87 C82 C64 121.05(18)
C83 C82 C64 120.44(17)
C84 C83 C82 120.71(19)
C84 C83 H83 119.6
C82 C83 H83 119.6
C85 C84 C83 120.3(2)
C85 C84 H84 119.8
C83 C84 H84 119.8
C84 C85 C86 119.3(2)
C84 C85 H85 120.3
C86 C85 H85 120.3
C85 C86 C87 120.7(2)
C85 C86 H86 119.6
C87 C86 H86 119.6
C86 C87 C82 120.3(2)
C86 C87 H87 119.8
C82 C87 H87 119.8
C93 C88 C89 118.77(18)
C93 C88 C69 120.84(17)
C89 C88 C69 120.39(18)
C90 C89 C88 120.3(2)
C90 C89 H89 119.8
C88 C89 H89 119.8
C89 C90 C91 120.4(2)
C89 C90 H90 119.8
C91 C90 H90 119.8
C92 C91 C90 119.7(2)
C92 C91 H91 120.1
C90 C91 H91 120.1
C91 C92 C93 120.0(2)
C91 C92 H92 120.0
C93 C92 H92 120.0
C92 C93 C88 120.8(2)
C92 C93 H93 119.6
C88 C93 H93 119.6
O2 N10 C94 119.7(2)
O2 N10 C98 117.7(2)
C94 N10 C98 122.7(3)
N10 C98 C97 118.2(4)
N10 C98 H98 120.9
C97 C98 H98 120.9
C98 C97 C96 120.6(5)
C98 C97 H97 119.7
C96 C97 H97 119.7
C97 C96 C95 118.2(6)
C97 C96 H96 120.9
C95 C96 H96 120.9
C94 C95 C96 120.6(6)
C94 C95 H95 119.7
C96 C95 H95 119.7
N10 C94 C95 119.8(4)
N10 C94 H94 120.1
C95 C94 H94 120.1
O2 N10A C98A 117.6(5)
O2 N10A C94A 119.9(4)
C98A N10A C94A 122.5(5)
N10A C94A C95A 118.5(7)
N10A C94A H94A 120.7
C95A C94A H94A 120.7
C94A C95A C96A 120.5(10)
C94A C95A H95A 119.8
C96A C95A H95A 119.8
C95A C96A C97A 118.7(9)
C95A C96A H96A 120.6
C97A C96A H96A 120.6
C98A C97A C96A 119.9(10)
C98A C97A H97A 120.0
C96A C97A H97A 120.0
N10A C98A C97A 119.7(8)
N10A C98A H98A 120.1
C97A C98A H98A 120.1
F2 Sb1 F6 92.20(6)
F2 Sb1 F3 91.56(6)
F6 Sb1 F3 89.70(7)
F2 Sb1 F5 89.19(7)
F6 Sb1 F5 178.39(7)
F3 Sb1 F5 91.09(9)
F2 Sb1 F1 90.25(7)
F6 Sb1 F1 89.41(7)
F3 Sb1 F1 178.01(7)
F5 Sb1 F1 89.76(8)
F2 Sb1 F4 177.79(7)
F6 Sb1 F4 89.94(7)
F3 Sb1 F4 89.01(7)
F5 Sb1 F4 88.67(8)
F1 Sb1 F4 89.20(7)
F11 Sb2 F12 178.95(8)
F11 Sb2 F7 88.89(8)
F12 Sb2 F7 90.82(7)
F11 Sb2 F9 90.85(8)
F12 Sb2 F9 89.42(7)
F7 Sb2 F9 179.13(7)
F11 Sb2 F10 88.92(8)
F12 Sb2 F10 90.06(7)
F7 Sb2 F10 88.75(7)
F9 Sb2 F10 90.41(7)
F11 Sb2 F8 90.49(8)
F12 Sb2 F8 90.51(7)
F7 Sb2 F8 89.56(7)
F9 Sb2 F8 91.28(7)
F10 Sb2 F8 178.22(7)
Cl4S C2S Cl3S 112.19(14)
Cl4S C2S H2SA 109.2
Cl3S C2S H2SA 109.2
Cl4S C2S H2SB 109.2
Cl3S C2S H2SB 109.2
H2SA C2S H2SB 107.9
Cl6S C3S Cl5S 113.39(17)
Cl6S C3S H3SA 108.9
Cl5S C3S H3SA 108.9
Cl6S C3S H3SB 108.9
Cl5S C3S H3SB 108.9
H3SA C3S H3SB 107.7
Cl1S C1S Cl2S 111.83(16)
Cl1S C1S H1SA 109.3
Cl2S C1S H1SA 109.3
Cl1S C1S H1SB 109.3
Cl2S C1S H1SB 109.3
H1SA C1S H1SB 107.9
Cl8S C4S Cl7S 113.00(17)
Cl8S C4S H4SA 109.0
Cl7S C4S H4SA 109.0
Cl8S C4S H4SB 109.0
Cl7S C4S H4SB 109.0
H4SA C4S H4SB 107.8

loop_
_geom_bond_atom_site_label_1
_geom_bond_atom_site_label_2
_geom_bond_distance
Fe1 O1 1.9500(14)
Fe1 N3 2.0248(15)
Fe1 N2 2.0310(15)
Fe1 N1 2.0325(15)
Fe1 N4 2.0355(15)
O1 N5A 1.294(5)
O1 N5 1.318(3)
N1 C1 1.383(2)
N1 C4 1.384(2)
N2 C6 1.382(2)
N2 C9 1.383(2)
N3 C14 1.383(2)
N3 C11 1.385(2)
N4 C16 1.376(2)
N4 C19 1.383(2)
C1 C20 1.400(2)
C1 C2 1.438(3)
C2 C3 1.359(3)
C2 H2 0.95
C3 C4 1.436(3)
C3 H3 0.95
C4 C5 1.397(3)
C5 C6 1.401(3)
C5 C21 1.491(2)
C6 C7 1.433(3)
C7 C8 1.355(3)
C7 H7 0.95
C8 C9 1.436(2)
C8 H8 0.95
C9 C10 1.398(2)
C10 C11 1.402(2)
C10 C27 1.492(2)
C11 C12 1.430(3)
C12 C13 1.358(3)
C12 H12 0.95
C13 C14 1.434(2)
C13 H13 0.95
C14 C15 1.398(2)
C15 C16 1.404(2)
C15 C33 1.490(2)
C16 C17 1.437(2)
C17 C18 1.353(3)
C17 H17 0.95
C18 C19 1.438(2)
C18 H18 0.95
C19 C20 1.398(3)
C20 C39 1.491(2)
C21 C26 1.396(3)
C21 C22 1.398(3)
C22 C23 1.392(3)
C22 H22 0.95
C23 C24 1.384(3)
C23 H23 0.95
C24 C25 1.388(3)
C24 H24 0.95
C25 C26 1.393(3)
C25 H25 0.95
C26 H26 0.95
C27 C32 1.396(3)
C27 C28 1.400(3)
C28 C29 1.397(3)
C28 H28 0.95
C29 C30 1.387(3)
C29 H29 0.95
C30 C31 1.386(3)
C30 H30 0.95
C31 C32 1.395(3)
C31 H31 0.95
C32 H32 0.95
C33 C38 1.396(3)
C33 C34 1.399(3)
C34 C35 1.388(3)
C34 H34 0.95
C35 C36 1.382(4)
C35 H35 0.95
C36 C37 1.389(4)
C36 H36 0.95
C37 C38 1.396(3)
C37 H37 0.95
C38 H38 0.95
C39 C44 1.393(3)
C39 C40 1.397(3)
C40 C41 1.397(3)
C40 H40 0.95
C41 C42 1.384(3)
C41 H41 0.95
C42 C43 1.387(3)
C42 H42 0.95
C43 C44 1.392(3)
C43 H43 0.95
C44 H44 0.95
N5 C45 1.340(4)
N5 C49 1.348(4)
C45 C46 1.351(11)
C45 H45 0.95
C46 C47 1.383(9)
C46 H46 0.95
C47 C48 1.400(10)
C47 H47 0.95
C48 C49 1.362(12)
C48 H48 0.95
C49 H49 0.95
N5A C49A 1.344(7)
N5A C45A 1.347(7)
C45A C46A 1.357(12)
C45A H45A 0.95
C46A C47A 1.377(11)
C46A H46A 0.95
C47A C48A 1.385(12)
C47A H47A 0.95
C48A C49A 1.370(14)
C48A H48A 0.95
C49A H49A 0.95
Fe2 O2 1.9563(14)
Fe2 N8 2.0193(16)
Fe2 N6 2.0279(15)
Fe2 N9 2.0357(15)
Fe2 N7 2.0377(15)
O2 N10A 1.314(5)
O2 N10 1.336(3)
N6 C50 1.380(2)
N6 C53 1.384(2)
N7 C58 1.381(2)
N7 C55 1.383(2)
N8 C63 1.386(2)
N8 C60 1.386(2)
N9 C68 1.384(2)
N9 C65 1.385(2)
C50 C69 1.401(3)
C50 C51 1.434(3)
C51 C52 1.361(3)
C51 H51 0.95
C52 C53 1.433(3)
C52 H52 0.95
C53 C54 1.402(2)
C54 C55 1.395(3)
C54 C70 1.492(2)
C55 C56 1.437(3)
C56 C57 1.355(3)
C56 H56 0.95
C57 C58 1.439(2)
C57 H57 0.95
C58 C59 1.398(2)
C59 C60 1.398(3)
C59 C76 1.490(3)
C60 C61 1.433(3)
C61 C62 1.361(3)
C61 H61 0.95
C62 C63 1.433(3)
C62 H62 0.95
C63 C64 1.396(3)
C64 C65 1.396(3)
C64 C82 1.496(3)
C65 C66 1.431(3)
C66 C67 1.356(3)
C66 H66 0.95
C67 C68 1.436(3)
C67 H67 0.95
C68 C69 1.400(3)
C69 C88 1.493(3)
C70 C75 1.396(3)
C70 C71 1.398(3)
C71 C72 1.389(3)
C71 H71 0.95
C72 C73 1.386(3)
C72 H72 0.95
C73 C74 1.387(3)
C73 H73 0.95
C74 C75 1.397(3)
C74 H74 0.95
C75 H75 0.95
C76 C81 1.398(3)
C76 C77 1.399(3)
C77 C78 1.390(3)
C77 H77 0.95
C78 C79 1.390(3)
C78 H78 0.95
C79 C80 1.382(3)
C79 H79 0.95
C80 C81 1.393(3)
C80 H80 0.95
C81 H81 0.95
C82 C87 1.394(3)
C82 C83 1.395(3)
C83 C84 1.392(3)
C83 H83 0.95
C84 C85 1.378(3)
C84 H84 0.95
C85 C86 1.387(4)
C85 H85 0.95
C86 C87 1.389(3)
C86 H86 0.95
C87 H87 0.95
C88 C93 1.394(3)
C88 C89 1.398(3)
C89 C90 1.387(3)
C89 H89 0.95
C90 C91 1.388(4)
C90 H90 0.95
C91 C92 1.387(4)
C91 H91 0.95
C92 C93 1.390(3)
C92 H92 0.95
C93 H93 0.95
N10 C94 1.339(4)
N10 C98 1.353(4)
C98 C97 1.377(10)
C98 H98 0.95
C97 C96 1.380(8)
C97 H97 0.95
C96 C95 1.392(9)
C96 H96 0.95
C95 C94 1.346(12)
C95 H95 0.95
C94 H94 0.95
N10A C98A 1.345(7)
N10A C94A 1.347(7)
C94A C95A 1.370(14)
C94A H94A 0.95
C95A C96A 1.380(14)
C95A H95A 0.95
C96A C97A 1.384(14)
C96A H96A 0.95
C97A C98A 1.354(15)
C97A H97A 0.95
C98A H98A 0.95
Sb1 F2 1.8674(13)
Sb1 F6 1.8680(13)
Sb1 F3 1.8710(14)
Sb1 F5 1.8737(15)
Sb1 F1 1.8781(14)
Sb1 F4 1.8784(14)
Sb2 F11 1.8622(14)
Sb2 F12 1.8652(13)
Sb2 F7 1.8673(13)
Sb2 F9 1.8688(14)
Sb2 F10 1.8751(14)
Sb2 F8 1.8754(14)
Cl3S C2S 1.771(3)
Cl4S C2S 1.754(3)
C2S H2SA 0.99
C2S H2SB 0.99
Cl5S C3S 1.742(3)
Cl6S C3S 1.740(3)
C3S H3SA 0.99
C3S H3SB 0.99
Cl1S C1S 1.763(3)
Cl2S C1S 1.772(3)
C1S H1SA 0.99
C1S H1SB 0.99
Cl7S C4S 1.762(3)
Cl8S C4S 1.760(3)
C4S H4SA 0.99
C4S H4SB 0.99

loop_
_geom_torsion_atom_site_label_1
_geom_torsion_atom_site_label_2
_geom_torsion_atom_site_label_3
_geom_torsion_atom_site_label_4
_geom_torsion
C4 N1 C1 C20 174.47(17)
Fe1 N1 C1 C20 -24.4(3)
C4 N1 C1 C2 -3.4(2)
Fe1 N1 C1 C2 157.81(13)
N1 C1 C2 C3 1.3(2)
C20 C1 C2 C3 -176.52(18)
C1 C2 C3 C4 1.2(2)
C1 N1 C4 C5 -170.92(18)
Fe1 N1 C4 C5 27.6(3)
C1 N1 C4 C3 4.1(2)
Fe1 N1 C4 C3 -157.31(13)
C2 C3 C4 N1 -3.4(2)
C2 C3 C4 C5 171.67(19)
N1 C4 C5 C6 -4.1(3)
C3 C4 C5 C6 -178.44(18)
N1 C4 C5 C21 175.51(17)
C3 C4 C5 C21 1.2(3)
C9 N2 C6 C5 -173.63(18)
Fe1 N2 C6 C5 4.1(3)
C9 N2 C6 C7 4.2(2)
Fe1 N2 C6 C7 -178.11(12)
C4 C5 C6 N2 -12.7(3)
C21 C5 C6 N2 167.67(17)
C4 C5 C6 C7 169.81(18)
C21 C5 C6 C7 -9.8(3)
N2 C6 C7 C8 -2.3(2)
C5 C6 C7 C8 175.52(18)
C6 C7 C8 C9 -0.5(2)
C6 N2 C9 C10 171.94(17)
Fe1 N2 C9 C10 -5.8(3)
C6 N2 C9 C8 -4.5(2)
Fe1 N2 C9 C8 177.83(12)
C7 C8 C9 N2 3.1(2)
C7 C8 C9 C10 -173.33(18)
N2 C9 C10 C11 9.0(3)
C8 C9 C10 C11 -175.11(18)
N2 C9 C10 C27 -169.05(17)
C8 C9 C10 C27 6.8(3)
C14 N3 C11 C10 176.53(17)
Fe1 N3 C11 C10 -24.0(3)
C14 N3 C11 C12 -2.3(2)
Fe1 N3 C11 C12 157.18(13)
C9 C10 C11 N3 6.6(3)
C27 C10 C11 N3 -175.35(16)
C9 C10 C11 C12 -174.72(18)
C27 C10 C11 C12 3.3(3)
N3 C11 C12 C13 1.1(2)
C10 C11 C12 C13 -177.70(18)
C11 C12 C13 C14 0.5(2)
C11 N3 C14 C15 -174.93(17)
Fe1 N3 C14 C15 25.1(2)
C11 N3 C14 C13 2.6(2)
Fe1 N3 C14 C13 -157.34(12)
C12 C13 C14 N3 -2.0(2)
C12 C13 C14 C15 175.58(18)
N3 C14 C15 C16 -1.3(3)
C13 C14 C15 C16 -178.43(18)
N3 C14 C15 C33 178.99(16)
C13 C14 C15 C33 1.8(3)
C19 N4 C16 C15 -175.67(17)
Fe1 N4 C16 C15 0.1(3)
C19 N4 C16 C17 3.4(2)
Fe1 N4 C16 C17 179.11(12)
C14 C15 C16 N4 -12.2(3)
C33 C15 C16 N4 167.51(17)
C14 C15 C16 C17 168.85(18)
C33 C15 C16 C17 -11.4(3)
N4 C16 C17 C18 -1.4(2)
C15 C16 C17 C18 177.64(17)
C16 C17 C18 C19 -1.1(2)
C16 N4 C19 C20 171.33(17)
Fe1 N4 C19 C20 -4.3(3)
C16 N4 C19 C18 -4.03(19)
Fe1 N4 C19 C18 -179.66(12)
C17 C18 C19 N4 3.3(2)
C17 C18 C19 C20 -172.13(18)
N4 C19 C20 C1 5.1(3)
C18 C19 C20 C1 179.71(17)
N4 C19 C20 C39 -175.05(16)
C18 C19 C20 C39 -0.4(3)
N1 C1 C20 C19 10.0(3)
C2 C1 C20 C19 -172.46(18)
N1 C1 C20 C39 -169.87(17)
C2 C1 C20 C39 7.6(3)
C4 C5 C21 C26 123.6(2)
C6 C5 C21 C26 -56.7(2)
C4 C5 C21 C22 -58.0(3)
C6 C5 C21 C22 121.7(2)
C26 C21 C22 C23 -0.4(3)
C5 C21 C22 C23 -178.83(18)
C21 C22 C23 C24 0.1(3)
C22 C23 C24 C25 0.5(3)
C23 C24 C25 C26 -0.7(3)
C24 C25 C26 C21 0.4(3)
C22 C21 C26 C25 0.2(3)
C5 C21 C26 C25 178.63(19)
C9 C10 C27 C32 -125.0(2)
C11 C10 C27 C32 56.9(3)
C9 C10 C27 C28 53.8(2)
C11 C10 C27 C28 -124.3(2)
C32 C27 C28 C29 0.8(3)
C10 C27 C28 C29 -177.97(19)
C27 C28 C29 C30 -0.6(3)
C28 C29 C30 C31 -0.1(3)
C29 C30 C31 C32 0.5(3)
C30 C31 C32 C27 -0.2(3)
C28 C27 C32 C31 -0.5(3)
C10 C27 C32 C31 178.32(18)
C14 C15 C33 C38 121.0(2)
C16 C15 C33 C38 -58.7(2)
C14 C15 C33 C34 -59.5(2)
C16 C15 C33 C34 120.7(2)
C38 C33 C34 C35 -0.2(3)
C15 C33 C34 C35 -179.62(18)
C33 C34 C35 C36 0.2(3)
C34 C35 C36 C37 -0.1(3)
C35 C36 C37 C38 0.1(3)
C34 C33 C38 C37 0.2(3)
C15 C33 C38 C37 179.64(19)
C36 C37 C38 C33 -0.2(3)
C19 C20 C39 C44 -122.2(2)
C1 C20 C39 C44 57.7(2)
C19 C20 C39 C40 57.3(2)
C1 C20 C39 C40 -122.8(2)
C44 C39 C40 C41 0.3(3)
C20 C39 C40 C41 -179.23(18)
C39 C40 C41 C42 0.0(3)
C40 C41 C42 C43 -0.5(3)
C41 C42 C43 C44 0.7(3)
C42 C43 C44 C39 -0.3(3)
C40 C39 C44 C43 -0.2(3)
C20 C39 C44 C43 179.37(18)
N5A O1 N5 C45 -98.6(3)
Fe1 O1 N5 C45 91.5(3)
N5A O1 N5 C49 79.3(3)
Fe1 O1 N5 C49 -90.6(3)
O1 N5 C45 C46 178.7(5)
C49 N5 C45 C46 0.9(7)
N5 C45 C46 C47 -0.6(11)
C45 C46 C47 C48 0.2(13)
C46 C47 C48 C49 -0.1(12)
O1 N5 C49 C48 -178.6(5)
C45 N5 C49 C48 -0.8(6)
C47 C48 C49 N5 0.4(10)
N5 O1 N5A C49A 99.4(5)
Fe1 O1 N5A C49A -90.9(5)
N5 O1 N5A C45A -81.3(5)
Fe1 O1 N5A C45A 88.4(5)
O1 N5A C45A C46A -178.4(12)
C49A N5A C45A C46A 0.9(14)
N5A C45A C46A C47A 0.(2)
C45A C46A C47A C48A 1.(3)
C46A C47A C48A C49A -3.(3)
O1 N5A C49A C48A 176.0(14)
C45A N5A C49A C48A -3.3(16)
C47A C48A C49A N5A 4.(3)
C53 N6 C50 C69 174.13(18)
Fe2 N6 C50 C69 -26.7(3)
C53 N6 C50 C51 -3.1(2)
Fe2 N6 C50 C51 156.02(13)
N6 C50 C51 C52 2.4(2)
C69 C50 C51 C52 -174.86(18)
C50 C51 C52 C53 -0.7(2)
C50 N6 C53 C54 -176.38(17)
Fe2 N6 C53 C54 24.8(3)
C50 N6 C53 C52 2.7(2)
Fe2 N6 C53 C52 -156.14(13)
C51 C52 C53 N6 -1.2(2)
C51 C52 C53 C54 177.86(18)
N6 C53 C54 C55 -8.4(3)
C52 C53 C54 C55 172.62(18)
N6 C53 C54 C70 173.09(17)
C52 C53 C54 C70 -5.9(3)
C58 N7 C55 C54 -171.58(17)
Fe2 N7 C55 C54 4.4(3)
C58 N7 C55 C56 4.2(2)
Fe2 N7 C55 C56 -179.78(12)
C53 C54 C55 N7 -7.0(3)
C70 C54 C55 N7 171.48(16)
C53 C54 C55 C56 177.87(17)
C70 C54 C55 C56 -3.7(3)
N7 C55 C56 C57 -2.9(2)
C54 C55 C56 C57 172.86(18)
C55 C56 C57 C58 0.5(2)
C55 N7 C58 C59 174.59(17)
Fe2 N7 C58 C59 -1.5(3)
C55 N7 C58 C57 -3.9(2)
Fe2 N7 C58 C57 179.99(12)
C56 C57 C58 N7 2.2(2)
C56 C57 C58 C59 -176.35(18)
N7 C58 C59 C60 12.1(3)
C57 C58 C59 C60 -169.62(18)
N7 C58 C59 C76 -167.85(17)
C57 C58 C59 C76 10.5(3)
C63 N8 C60 C59 172.27(18)
Fe2 N8 C60 C59 -24.9(3)
C63 N8 C60 C61 -3.4(2)
Fe2 N8 C60 C61 159.41(13)
C58 C59 C60 N8 1.8(3)
C76 C59 C60 N8 -178.27(17)
C58 C59 C60 C61 176.81(18)
C76 C59 C60 C61 -3.3(3)
N8 C60 C61 C62 3.0(2)
C59 C60 C61 C62 -172.68(18)
C60 C61 C62 C63 -1.3(2)
C60 N8 C63 C64 -176.78(18)
Fe2 N8 C63 C64 20.6(3)
C60 N8 C63 C62 2.6(2)
Fe2 N8 C63 C62 -160.06(13)
C61 C62 C63 N8 -0.8(2)
C61 C62 C63 C64 178.56(18)
N8 C63 C64 C65 -7.6(3)
C62 C63 C64 C65 173.09(18)
N8 C63 C64 C82 172.15(17)
C62 C63 C64 C82 -7.1(3)
C68 N9 C65 C64 -173.62(18)
Fe2 N9 C65 C64 1.4(3)
C68 N9 C65 C66 3.0(2)
Fe2 N9 C65 C66 178.02(13)
C63 C64 C65 N9 -4.0(3)
C82 C64 C65 N9 176.28(17)
C63 C64 C65 C66 179.92(19)
C82 C64 C65 C66 0.2(3)
N9 C65 C66 C67 -2.1(2)
C64 C65 C66 C67 174.50(19)
C65 C66 C67 C68 0.4(2)
C65 N9 C68 C69 175.30(18)
Fe2 N9 C68 C69 0.2(3)
C65 N9 C68 C67 -2.7(2)
Fe2 N9 C68 C67 -177.81(13)
C66 C67 C68 N9 1.5(2)
C66 C67 C68 C69 -176.59(19)
N9 C68 C69 C50 10.1(3)
C67 C68 C69 C50 -172.11(18)
N9 C68 C69 C88 -169.53(17)
C67 C68 C69 C88 8.2(3)
N6 C50 C69 C68 4.0(3)
C51 C50 C69 C68 -179.12(18)
N6 C50 C69 C88 -176.33(17)
C51 C50 C69 C88 0.6(3)
C55 C54 C70 C75 -57.1(2)
C53 C54 C70 C75 121.5(2)
C55 C54 C70 C71 122.9(2)
C53 C54 C70 C71 -58.6(2)
C75 C70 C71 C72 -0.5(3)
C54 C70 C71 C72 179.60(18)
C70 C71 C72 C73 0.4(3)
C71 C72 C73 C74 -0.1(3)
C72 C73 C74 C75 -0.2(3)
C71 C70 C75 C74 0.2(3)
C54 C70 C75 C74 -179.85(18)
C73 C74 C75 C70 0.1(3)
C58 C59 C76 C81 -122.27(19)
C60 C59 C76 C81 57.8(2)
C58 C59 C76 C77 56.8(2)
C60 C59 C76 C77 -123.2(2)
C81 C76 C77 C78 0.4(3)
C59 C76 C77 C78 -178.71(18)
C76 C77 C78 C79 -0.9(3)
C77 C78 C79 C80 0.3(3)
C78 C79 C80 C81 0.7(3)
C79 C80 C81 C76 -1.2(3)
C77 C76 C81 C80 0.7(3)
C59 C76 C81 C80 179.70(18)
C65 C64 C82 C87 -69.6(3)
C63 C64 C82 C87 110.6(2)
C65 C64 C82 C83 111.9(2)
C63 C64 C82 C83 -67.9(3)
C87 C82 C83 C84 2.8(3)
C64 C82 C83 C84 -178.73(19)
C82 C83 C84 C85 -1.9(3)
C83 C84 C85 C86 -0.4(4)
C84 C85 C86 C87 1.6(4)
C85 C86 C87 C82 -0.7(4)
C83 C82 C87 C86 -1.5(4)
C64 C82 C87 C86 -180.0(2)
C68 C69 C88 C93 -122.5(2)
C50 C69 C88 C93 57.8(3)
C68 C69 C88 C89 57.9(3)
C50 C69 C88 C89 -121.8(2)
C93 C88 C89 C90 -0.4(3)
C69 C88 C89 C90 179.16(19)
C88 C89 C90 C91 -0.1(3)
C89 C90 C91 C92 0.2(3)
C90 C91 C92 C93 0.1(3)
C91 C92 C93 C88 -0.6(3)
C89 C88 C93 C92 0.7(3)
C69 C88 C93 C92 -178.84(19)
N10A O2 N10 C94 -96.1(3)
Fe2 O2 N10 C94 88.2(3)
N10A O2 N10 C98 82.2(4)
Fe2 O2 N10 C98 -93.5(3)
O2 N10 C98 C97 -179.1(5)
C94 N10 C98 C97 -0.8(6)
N10 C98 C97 C96 -0.1(10)
C98 C97 C96 C95 0.6(12)
C97 C96 C95 C94 -0.4(13)
O2 N10 C94 C95 179.3(6)
C98 N10 C94 C95 1.1(7)
C96 C95 C94 N10 -0.5(12)
N10 O2 N10A C98A 94.3(5)
Fe2 O2 N10A C98A -90.0(5)
N10 O2 N10A C94A -84.1(5)
Fe2 O2 N10A C94A 91.6(5)
O2 N10A C94A C95A 178.5(13)
C98A N10A C94A C95A 0.2(15)
N10A C94A C95A C96A 0.(3)
C94A C95A C96A C97A 2.(3)
C95A C96A C97A C98A -4.(3)
O2 N10A C98A C97A 179.4(11)
C94A N10A C98A C97A -2.3(14)
C96A C97A C98A N10A 4.(2)

_cod_database_fobs_code 2021634
